data_1554422
loop_
_publ_author_name
'Tong, Mengchao'
'Zhang, Yong'
'Qin, Cong'
'Fu, Yiwei'
'Liu, Yonghai'
'Li, Hao'
'Wang, Wei'

_publ_section_title
;
 Alkenylazaarenes as dipolarophiles in 1,3-dipolar cycloaddition of
 nitrones: regioselectivity-switchable and highly diastereoselective
 synthesis of multisubstituted isoxazolidines
;
_journal_issue 20
_journal_name_full 'Organic Chemistry Frontiers'
_journal_page_first 2945
_journal_paper_doi 10.1039/C8QO00826D
_journal_volume 5
_journal_year 2018
_chemical_formula_moiety 'C24 H19 Cl N2 O'
_chemical_formula_sum 'C24 H19 Cl N2 O'
_chemical_formula_weight 386.86
_space_group_crystal_system triclinic
_space_group_IT_number 2
_space_group_name_Hall '-P 1'
_space_group_name_H-M_alt 'P -1'
_atom_sites_solution_hydrogens geom
_atom_sites_solution_primary direct
_audit_creation_date 2014-11-17
_audit_creation_method
;
Olex2 1.2
(compiled 2014.07.22 svn.r2960 for OlexSys, GUI svn.r4862)
;
_audit_update_record
;
2018-08-01 deposited with the CCDC.
2018-09-03 downloaded from the CCDC.
;
_cell_angle_alpha 87.715(3)
_cell_angle_beta 87.737(3)
_cell_angle_gamma 86.465(3)
_cell_formula_units_Z 2
_cell_length_a 5.7976(9)
_cell_length_b 9.4263(14)
_cell_length_c 17.097(3)
_cell_measurement_reflns_used 1384
_cell_measurement_temperature 130
_cell_measurement_theta_max 26.363
_cell_measurement_theta_min 2.17
_cell_volume 931.2(3)
_computing_cell_refinement 'SAINT v7.68A (Bruker, 2009)'
_computing_data_reduction 'SAINT v7.68A (Bruker, 2009)'
_computing_molecular_graphics 'Olex2 (Dolomanov et al., 2009)'
_computing_publication_material 'Olex2 (Dolomanov et al., 2009)'
_computing_structure_refinement 'XL (Sheldrick, 2008)'
_computing_structure_solution 'ShelXS (Sheldrick, 2008)'
_diffrn_ambient_temperature 130
_diffrn_measured_fraction_theta_full 1.000
_diffrn_measured_fraction_theta_max 0.987
_diffrn_measurement_device_type 'Bruker APEX-II CCD'
_diffrn_measurement_method '\f and \w scans'
_diffrn_radiation_monochromator graphite
_diffrn_radiation_type MoK\a
_diffrn_radiation_wavelength 0.71073
_diffrn_reflns_av_R_equivalents 0.0350
_diffrn_reflns_av_unetI/netI 0.0750
_diffrn_reflns_Laue_measured_fraction_full 1.000
_diffrn_reflns_Laue_measured_fraction_max 0.987
_diffrn_reflns_limit_h_max 8
_diffrn_reflns_limit_h_min -8
_diffrn_reflns_limit_k_max 13
_diffrn_reflns_limit_k_min -13
_diffrn_reflns_limit_l_max 14
_diffrn_reflns_limit_l_min -24
_diffrn_reflns_number 9492
_diffrn_reflns_point_group_measured_fraction_full 1.000
_diffrn_reflns_point_group_measured_fraction_max 0.987
_diffrn_reflns_theta_full 26.000
_diffrn_reflns_theta_max 30.569
_diffrn_reflns_theta_min 1.193
_diffrn_standards_number 0
_exptl_absorpt_coefficient_mu 0.223
_exptl_absorpt_correction_T_max 0.7461
_exptl_absorpt_correction_T_min 0.6680
_exptl_absorpt_correction_type multi-scan
_exptl_absorpt_process_details
;
SADABS-2008/1 (Bruker,2008) was used for absorption correction.
wR2(int) was 0.0478 before and 0.0375 after correction.
The Ratio of minimum to maximum transmission is 0.8953.
The \l/2 correction factor is 0.0015.
;
_exptl_crystal_colour colourless
_exptl_crystal_density_diffrn 1.380
_exptl_crystal_description block
_exptl_crystal_F_000 404
_exptl_crystal_size_max 0.8
_exptl_crystal_size_mid 0.22
_exptl_crystal_size_min 0.1
_refine_diff_density_max 0.308
_refine_diff_density_min -0.294
_refine_diff_density_rms 0.060
_refine_ls_extinction_method none
_refine_ls_goodness_of_fit_ref 1.005
_refine_ls_hydrogen_treatment constr
_refine_ls_matrix_type full
_refine_ls_number_parameters 253
_refine_ls_number_reflns 5658
_refine_ls_number_restraints 0
_refine_ls_restrained_S_all 1.005
_refine_ls_R_factor_all 0.1002
_refine_ls_R_factor_gt 0.0533
_refine_ls_shift/su_max 0.002
_refine_ls_shift/su_mean 0.000
_refine_ls_structure_factor_coef Fsqd
_refine_ls_weighting_details 'w=1/[\s^2^(Fo^2^)+(0.0475P)^2^+0.0969P] where P=(Fo^2^+2Fc^2^)/3'
_refine_ls_weighting_scheme calc
_refine_ls_wR_factor_gt 0.1070
_refine_ls_wR_factor_ref 0.1273
_reflns_Friedel_coverage 0.000
_reflns_number_gt 3455
_reflns_number_total 5658
_reflns_threshold_expression 'I > 2\s(I)'
_cod_data_source_file c8qo00826d2.cif
_cod_data_source_block mo_dm14659_0m
_cod_original_cell_volume 931.2(2)
_cod_database_code 1554422
_shelxl_version_number 2014-3
_shelx_space_group_comment
;
The symmetry employed for this shelxl refinement is uniquely defined
by the following loop, which should always be used as a source of
symmetry information in preference to the above space-group names.
They are only intended as comments.
;
_shelx_estimated_absorpt_t_max 0.978
_shelx_estimated_absorpt_t_min 0.842
_olex2_refinement_description
;
1. Fixed Uiso
 At 1.2 times of:
  All C(H) groups, All C(H,H) groups
2.a Ternary CH refined with riding coordinates:
 C10(H10), C12(H12)
2.b Secondary CH2 refined with riding coordinates:
 C11(H11A,H11B)
2.c Aromatic/amide H refined with riding coordinates:
 C2(H2), C3(H3), C4(H4), C5(H5), C7(H7), C8(H8), C14(H14), C15(H15), C16(H16),
 C17(H17), C18(H18), C20(H20), C21(H21), C23(H23), C24(H24)
;
_olex2_submission_special_instructions 'No special instructions were received'

loop_
_space_group_symop_operation_xyz
'x, y, z'
'-x, -y, -z'

loop_
_atom_site_label
_atom_site_type_symbol
_atom_site_fract_x
_atom_site_fract_y
_atom_site_fract_z
_atom_site_U_iso_or_equiv
_atom_site_adp_type
_atom_site_occupancy
_atom_site_site_symmetry_order
_atom_site_calc_flag
_atom_site_refinement_flags_posn
Cl1 Cl 0.35786(10) 0.71009(6) 0.00023(3) 0.03585(15) Uani 1 1 d .
O1 O 0.6850(2) 1.03792(15) -0.33076(7) 0.0276(3) Uani 1 1 d .
N1 N 1.2276(3) 0.90422(16) -0.42114(8) 0.0233(3) Uani 1 1 d .
N2 N 0.7222(3) 1.08856(17) -0.25281(8) 0.0222(3) Uani 1 1 d .
C1 C 1.3717(3) 0.7841(2) -0.42284(10) 0.0222(4) Uani 1 1 d .
C2 C 1.5689(3) 0.7836(2) -0.47437(11) 0.0277(4) Uani 1 1 d .
H2 H 1.5976 0.8650 -0.5070 0.033 Uiso 1 1 calc R
C3 C 1.7175(4) 0.6657(2) -0.47693(12) 0.0336(5) Uani 1 1 d .
H3 H 1.8511 0.6663 -0.5109 0.040 Uiso 1 1 calc R
C4 C 1.6761(4) 0.5434(2) -0.43011(12) 0.0352(5) Uani 1 1 d .
H4 H 1.7804 0.4619 -0.4334 0.042 Uiso 1 1 calc R
C5 C 1.4876(4) 0.5408(2) -0.38010(11) 0.0305(5) Uani 1 1 d .
H5 H 1.4609 0.4577 -0.3486 0.037 Uiso 1 1 calc R
C6 C 1.3313(3) 0.6619(2) -0.37497(10) 0.0233(4) Uani 1 1 d .
C7 C 1.1333(3) 0.6668(2) -0.32413(11) 0.0265(4) Uani 1 1 d .
H7 H 1.0996 0.5866 -0.2911 0.032 Uiso 1 1 calc R
C8 C 0.9906(3) 0.7874(2) -0.32275(10) 0.0256(4) Uani 1 1 d .
H8 H 0.8567 0.7923 -0.2889 0.031 Uiso 1 1 calc R
C9 C 1.0447(3) 0.9048(2) -0.37235(10) 0.0223(4) Uani 1 1 d .
C10 C 0.9001(3) 1.0438(2) -0.37472(10) 0.0240(4) Uani 1 1 d .
H10 H 0.8677 1.0714 -0.4305 0.029 Uiso 1 1 calc R
C11 C 1.0179(3) 1.1637(2) -0.33845(11) 0.0262(4) Uani 1 1 d .
H11A H 0.9563 1.2579 -0.3585 0.031 Uiso 1 1 calc R
H11B H 1.1874 1.1552 -0.3487 0.031 Uiso 1 1 calc R
C12 C 0.9560(3) 1.14082(19) -0.25144(10) 0.0216(4) Uani 1 1 d .
H12 H 1.0642 1.0655 -0.2280 0.026 Uiso 1 1 calc R
C13 C 0.9546(3) 1.27408(19) -0.20508(10) 0.0223(4) Uani 1 1 d .
C14 C 1.1423(3) 1.2995(2) -0.16046(12) 0.0294(4) Uani 1 1 d .
H14 H 1.2715 1.2326 -0.1586 0.035 Uiso 1 1 calc R
C15 C 1.1403(4) 1.4229(2) -0.11863(12) 0.0331(5) Uani 1 1 d .
H15 H 1.2691 1.4404 -0.0885 0.040 Uiso 1 1 calc R
C16 C 0.9531(4) 1.5203(2) -0.12039(12) 0.0326(5) Uani 1 1 d .
H16 H 0.9522 1.6040 -0.0912 0.039 Uiso 1 1 calc R
C17 C 0.7674(4) 1.4957(2) -0.16467(12) 0.0310(5) Uani 1 1 d .
H17 H 0.6385 1.5629 -0.1664 0.037 Uiso 1 1 calc R
C18 C 0.7685(3) 1.3728(2) -0.20673(11) 0.0261(4) Uani 1 1 d .
H18 H 0.6396 1.3563 -0.2370 0.031 Uiso 1 1 calc R
C19 C 0.6505(3) 0.99019(19) -0.19433(10) 0.0200(4) Uani 1 1 d .
C20 C 0.4683(3) 0.90506(19) -0.20762(11) 0.0219(4) Uani 1 1 d .
H20 H 0.4047 0.9064 -0.2580 0.026 Uiso 1 1 calc R
C21 C 0.3803(3) 0.8192(2) -0.14802(11) 0.0241(4) Uani 1 1 d .
H21 H 0.2554 0.7620 -0.1572 0.029 Uiso 1 1 calc R
C22 C 0.4736(3) 0.8162(2) -0.07492(11) 0.0249(4) Uani 1 1 d .
C23 C 0.6574(3) 0.8974(2) -0.06091(11) 0.0261(4) Uani 1 1 d .
H23 H 0.7230 0.8934 -0.0108 0.031 Uiso 1 1 calc R
C24 C 0.7447(3) 0.9844(2) -0.12040(10) 0.0238(4) Uani 1 1 d .
H24 H 0.8702 1.0408 -0.1109 0.029 Uiso 1 1 calc R

loop_
_atom_site_aniso_label
_atom_site_aniso_U_11
_atom_site_aniso_U_22
_atom_site_aniso_U_33
_atom_site_aniso_U_23
_atom_site_aniso_U_13
_atom_site_aniso_U_12
Cl1 0.0478(3) 0.0327(3) 0.0277(3) 0.0019(2) 0.0082(2) -0.0151(2)
O1 0.0265(7) 0.0381(8) 0.0183(7) -0.0013(6) -0.0013(5) -0.0022(6)
N1 0.0272(9) 0.0249(8) 0.0183(8) -0.0012(6) -0.0015(6) -0.0042(7)
N2 0.0248(8) 0.0246(8) 0.0179(7) -0.0024(6) -0.0006(6) -0.0045(7)
C1 0.0254(10) 0.0251(10) 0.0171(9) -0.0030(7) -0.0027(7) -0.0048(8)
C2 0.0287(11) 0.0286(11) 0.0259(10) -0.0007(8) 0.0002(8) -0.0033(8)
C3 0.0307(12) 0.0395(12) 0.0301(11) -0.0028(9) 0.0022(9) 0.0007(10)
C4 0.0378(13) 0.0341(12) 0.0328(12) -0.0018(9) -0.0039(9) 0.0080(10)
C5 0.0410(13) 0.0256(10) 0.0247(10) 0.0024(8) -0.0061(9) 0.0014(9)
C6 0.0284(10) 0.0228(9) 0.0193(9) -0.0008(7) -0.0039(7) -0.0044(8)
C7 0.0338(11) 0.0253(10) 0.0210(9) 0.0021(7) -0.0018(8) -0.0077(9)
C8 0.0300(11) 0.0283(10) 0.0188(9) -0.0002(7) 0.0024(8) -0.0061(8)
C9 0.0258(10) 0.0250(10) 0.0167(9) -0.0021(7) -0.0028(7) -0.0034(8)
C10 0.0275(10) 0.0259(10) 0.0178(9) 0.0014(7) 0.0028(7) -0.0002(8)
C11 0.0296(11) 0.0227(10) 0.0254(10) 0.0010(8) 0.0072(8) -0.0012(8)
C12 0.0198(9) 0.0198(9) 0.0248(9) 0.0011(7) 0.0019(7) -0.0013(7)
C13 0.0245(10) 0.0204(9) 0.0217(9) 0.0021(7) 0.0049(7) -0.0036(8)
C14 0.0233(10) 0.0276(11) 0.0372(11) -0.0022(9) 0.0019(8) -0.0010(8)
C15 0.0305(12) 0.0351(12) 0.0352(12) -0.0053(9) -0.0010(9) -0.0116(10)
C16 0.0391(12) 0.0258(11) 0.0330(11) -0.0052(9) 0.0127(9) -0.0107(9)
C17 0.0301(11) 0.0234(10) 0.0380(12) 0.0001(8) 0.0108(9) 0.0022(8)
C18 0.0257(10) 0.0269(10) 0.0253(10) 0.0018(8) 0.0018(8) -0.0008(8)
C19 0.0181(9) 0.0192(9) 0.0222(9) -0.0024(7) 0.0031(7) 0.0013(7)
C20 0.0190(9) 0.0229(9) 0.0236(9) -0.0039(7) -0.0015(7) 0.0015(7)
C21 0.0213(10) 0.0240(10) 0.0272(10) -0.0039(8) 0.0027(7) -0.0040(8)
C22 0.0299(10) 0.0216(9) 0.0228(9) -0.0007(7) 0.0073(8) -0.0044(8)
C23 0.0309(11) 0.0284(10) 0.0193(9) -0.0023(8) -0.0003(8) -0.0040(9)
C24 0.0243(10) 0.0259(10) 0.0218(9) -0.0030(7) 0.0004(7) -0.0065(8)

loop_
_atom_type_symbol
_atom_type_description
_atom_type_scat_dispersion_real
_atom_type_scat_dispersion_imag
_atom_type_scat_source
C C 0.0033 0.0016 'International Tables Vol C Tables 4.2.6.8 and 6.1.1.4'
H H 0.0000 0.0000 'International Tables Vol C Tables 4.2.6.8 and 6.1.1.4'
Cl Cl 0.1484 0.1585 'International Tables Vol C Tables 4.2.6.8 and 6.1.1.4'
N N 0.0061 0.0033 'International Tables Vol C Tables 4.2.6.8 and 6.1.1.4'
O O 0.0106 0.0060 'International Tables Vol C Tables 4.2.6.8 and 6.1.1.4'

loop_
_geom_angle_atom_site_label_1
_geom_angle_atom_site_label_2
_geom_angle_atom_site_label_3
_geom_angle
C10 O1 N2 107.26(13)
C9 N1 C1 118.10(16)
O1 N2 C12 109.07(13)
C19 N2 O1 110.89(13)
C19 N2 C12 119.41(15)
N1 C1 C2 118.29(17)
N1 C1 C6 122.42(17)
C6 C1 C2 119.29(18)
C1 C2 H2 120.1
C3 C2 C1 119.73(19)
C3 C2 H2 120.1
C2 C3 H3 119.5
C2 C3 C4 121.1(2)
C4 C3 H3 119.5
C3 C4 H4 119.8
C5 C4 C3 120.5(2)
C5 C4 H4 119.8
C4 C5 H5 120.0
C4 C5 C6 120.1(2)
C6 C5 H5 120.0
C1 C6 C5 119.35(17)
C7 C6 C1 117.61(18)
C7 C6 C5 123.04(18)
C6 C7 H7 120.2
C8 C7 C6 119.52(18)
C8 C7 H7 120.2
C7 C8 H8 120.5
C7 C8 C9 119.05(18)
C9 C8 H8 120.5
N1 C9 C8 123.29(18)
N1 C9 C10 113.40(16)
C8 C9 C10 123.30(17)
O1 C10 C9 113.44(16)
O1 C10 H10 108.9
O1 C10 C11 103.66(14)
C9 C10 H10 108.9
C9 C10 C11 112.73(16)
C11 C10 H10 108.9
C10 C11 H11A 111.3
C10 C11 H11B 111.3
C10 C11 C12 102.26(14)
H11A C11 H11B 109.2
C12 C11 H11A 111.3
C12 C11 H11B 111.3
N2 C12 C11 102.29(14)
N2 C12 H12 109.8
N2 C12 C13 110.82(15)
C11 C12 H12 109.8
C13 C12 C11 114.04(15)
C13 C12 H12 109.8
C14 C13 C12 120.31(17)
C18 C13 C12 120.67(17)
C18 C13 C14 119.02(18)
C13 C14 H14 120.1
C15 C14 C13 119.87(19)
C15 C14 H14 120.1
C14 C15 H15 119.7
C16 C15 C14 120.61(19)
C16 C15 H15 119.7
C15 C16 H16 120.2
C17 C16 C15 119.66(19)
C17 C16 H16 120.2
C16 C17 H17 120.0
C16 C17 C18 120.0(2)
C18 C17 H17 120.0
C13 C18 C17 120.81(19)
C13 C18 H18 119.6
C17 C18 H18 119.6
C20 C19 N2 119.83(16)
C24 C19 N2 121.01(16)
C24 C19 C20 118.92(17)
C19 C20 H20 119.8
C21 C20 C19 120.35(17)
C21 C20 H20 119.8
C20 C21 H21 120.0
C20 C21 C22 119.95(17)
C22 C21 H21 120.0
C21 C22 Cl1 119.56(15)
C21 C22 C23 120.65(17)
C23 C22 Cl1 119.78(15)
C22 C23 H23 120.3
C24 C23 C22 119.48(17)
C24 C23 H23 120.3
C19 C24 H24 119.7
C23 C24 C19 120.62(17)
C23 C24 H24 119.7

loop_
_geom_bond_atom_site_label_1
_geom_bond_atom_site_label_2
_geom_bond_distance
Cl1 C22 1.7359(19)
O1 N2 1.4617(19)
O1 C10 1.433(2)
N1 C1 1.365(2)
N1 C9 1.323(2)
N2 C12 1.472(2)
N2 C19 1.405(2)
C1 C2 1.415(3)
C1 C6 1.413(3)
C2 H2 0.9500
C2 C3 1.365(3)
C3 H3 0.9500
C3 C4 1.405(3)
C4 H4 0.9500
C4 C5 1.362(3)
C5 H5 0.9500
C5 C6 1.416(3)
C6 C7 1.412(3)
C7 H7 0.9500
C7 C8 1.365(3)
C8 H8 0.9500
C8 C9 1.410(3)
C9 C10 1.511(3)
C10 H10 1.0000
C10 C11 1.521(3)
C11 H11A 0.9900
C11 H11B 0.9900
C11 C12 1.527(2)
C12 H12 1.0000
C12 C13 1.511(2)
C13 C14 1.391(3)
C13 C18 1.381(3)
C14 H14 0.9500
C14 C15 1.389(3)
C15 H15 0.9500
C15 C16 1.378(3)
C16 H16 0.9500
C16 C17 1.377(3)
C17 H17 0.9500
C17 C18 1.387(3)
C18 H18 0.9500
C19 C20 1.396(2)
C19 C24 1.395(3)
C20 H20 0.9500
C20 C21 1.378(3)
C21 H21 0.9500
C21 C22 1.380(3)
C22 C23 1.384(3)
C23 H23 0.9500
C23 C24 1.381(3)
C24 H24 0.9500

loop_
_geom_torsion_atom_site_label_1
_geom_torsion_atom_site_label_2
_geom_torsion_atom_site_label_3
_geom_torsion_atom_site_label_4
_geom_torsion
Cl1 C22 C23 C24 -178.32(15)
O1 N2 C12 C11 18.40(18)
O1 N2 C12 C13 140.34(15)
O1 N2 C19 C20 -30.7(2)
O1 N2 C19 C24 154.89(16)
O1 C10 C11 C12 39.12(18)
N1 C1 C2 C3 179.39(17)
N1 C1 C6 C5 179.71(16)
N1 C1 C6 C7 0.1(3)
N1 C9 C10 O1 171.38(14)
N1 C9 C10 C11 -71.19(19)
N2 O1 C10 C9 94.35(16)
N2 O1 C10 C11 -28.25(18)
N2 C12 C13 C14 144.99(17)
N2 C12 C13 C18 -35.5(2)
N2 C19 C20 C21 -173.11(16)
N2 C19 C24 C23 173.53(17)
C1 N1 C9 C8 -0.6(3)
C1 N1 C9 C10 179.17(15)
C1 C2 C3 C4 1.1(3)
C1 C6 C7 C8 -0.3(3)
C2 C1 C6 C5 -0.7(3)
C2 C1 C6 C7 179.76(16)
C2 C3 C4 C5 -1.0(3)
C3 C4 C5 C6 0.0(3)
C4 C5 C6 C1 0.8(3)
C4 C5 C6 C7 -179.67(18)
C5 C6 C7 C8 -179.83(18)
C6 C1 C2 C3 -0.3(3)
C6 C7 C8 C9 0.0(3)
C7 C8 C9 N1 0.4(3)
C7 C8 C9 C10 -179.28(17)
C8 C9 C10 O1 -8.9(2)
C8 C9 C10 C11 108.6(2)
C9 N1 C1 C2 -179.35(16)
C9 N1 C1 C6 0.3(2)
C9 C10 C11 C12 -83.95(18)
C10 O1 N2 C12 6.15(18)
C10 O1 N2 C19 -127.33(15)
C10 C11 C12 N2 -34.53(18)
C10 C11 C12 C13 -154.24(16)
C11 C12 C13 C14 -100.2(2)
C11 C12 C13 C18 79.3(2)
C12 N2 C19 C20 -158.81(16)
C12 N2 C19 C24 26.8(2)
C12 C13 C14 C15 179.41(17)
C12 C13 C18 C17 -179.54(17)
C13 C14 C15 C16 0.5(3)
C14 C13 C18 C17 0.0(3)
C14 C15 C16 C17 -0.7(3)
C15 C16 C17 C18 0.5(3)
C16 C17 C18 C13 -0.2(3)
C18 C13 C14 C15 -0.2(3)
C19 N2 C12 C11 147.31(16)
C19 N2 C12 C13 -90.76(19)
C19 C20 C21 C22 -0.5(3)
C20 C19 C24 C23 -0.9(3)
C20 C21 C22 Cl1 178.80(14)
C20 C21 C22 C23 -0.8(3)
C21 C22 C23 C24 1.3(3)
C22 C23 C24 C19 -0.4(3)
C24 C19 C20 C21 1.4(3)
